data_4309788
loop_
_publ_author_name
'P. S. Lakshminarayanan'
'D. Krishna Kumar'
'Pradyut Ghosh'

_publ_section_title
;
Counteranion-Controlled Water Cluster Recognition in a Protonated Octaamino
Cryptand
;
_journal_name_full 'Inorganic Chemistry'
_journal_page_first 7540
_journal_page_last 7546
_journal_paper_doi 10.1021/ic051191f
_journal_volume 44
_journal_year 2005
_chemical_formula_sum 'C36 H62 I4 N8 O6.57'
_chemical_formula_weight 1219.74
_chemical_name_systematic
; 
 ? 
;
_space_group_IT_number 14
_symmetry_cell_setting monoclinic
_symmetry_space_group_name_Hall '-P 2yn'
_symmetry_space_group_name_H-M 'P 1 21/n 1'
_atom_sites_solution_hydrogens geom
_atom_sites_solution_primary direct
_atom_sites_solution_secondary difmap
_audit_creation_method SHELXL-97
_cell_angle_alpha 90.00
_cell_angle_beta 104.511(4)
_cell_angle_gamma 90.00
_cell_formula_units_Z 4
_cell_length_a 14.002(3)
_cell_length_b 20.058(4)
_cell_length_c 17.647(4)
_cell_measurement_temperature 100(2)
_cell_volume 4798.1(18)
_computing_cell_refinement 'BRUKER AXS SMART 3'
_computing_data_collection 'BRUKER AXS SMART 3'
_computing_data_reduction 'BRUKER AXS SMART 3'
_computing_molecular_graphics 'PLATON, 'MERCURY 1.3'
_computing_structure_refinement 'SHELXL-97 (Sheldrick, 1997)'
_computing_structure_solution 'SHELXS-97 (Sheldrick, 1990)'
_diffrn_ambient_temperature 100(2)
_diffrn_detector_area_resol_mean 3
_diffrn_measured_fraction_theta_full 0.996
_diffrn_measured_fraction_theta_max 0.996
_diffrn_measurement_device_type 'BRUKER SMART CCD AREA DETECTOR'
_diffrn_measurement_method PHI-OMEGA
_diffrn_radiation_monochromator graphite
_diffrn_radiation_source 'fine-focus sealed tube'
_diffrn_radiation_type MoK\a
_diffrn_radiation_wavelength 0.71073
_diffrn_reflns_av_R_equivalents 0.0520
_diffrn_reflns_av_sigmaI/netI 0.0661
_diffrn_reflns_limit_h_max 16
_diffrn_reflns_limit_h_min -16
_diffrn_reflns_limit_k_max 20
_diffrn_reflns_limit_k_min -23
_diffrn_reflns_limit_l_max 16
_diffrn_reflns_limit_l_min -20
_diffrn_reflns_number 22962
_diffrn_reflns_theta_full 25.00
_diffrn_reflns_theta_max 25.00
_diffrn_reflns_theta_min 1.57
_exptl_absorpt_coefficient_mu 2.646
_exptl_absorpt_correction_type SADABS
_exptl_crystal_colour BROWNISH_YELLOW
_exptl_crystal_density_diffrn 1.688
_exptl_crystal_density_method 'not measured'
_exptl_crystal_description PLATE
_exptl_crystal_F_000 2394
_exptl_crystal_size_max 0.78mm
_exptl_crystal_size_mid 0.54mm
_exptl_crystal_size_min 0.31mm
_refine_diff_density_max 2.842
_refine_diff_density_min -1.267
_refine_diff_density_rms 0.173
_refine_ls_extinction_method none
_refine_ls_goodness_of_fit_ref 1.053
_refine_ls_hydrogen_treatment mixed
_refine_ls_matrix_type full
_refine_ls_number_parameters 518
_refine_ls_number_reflns 8415
_refine_ls_number_restraints 0
_refine_ls_restrained_S_all 1.053
_refine_ls_R_factor_all 0.0601
_refine_ls_R_factor_gt 0.0500
_refine_ls_shift/su_max 0.003
_refine_ls_shift/su_mean 0.000
_refine_ls_structure_factor_coef Fsqd
_refine_ls_weighting_details 'calc w=1/[\s^2^(Fo^2^)+(0.0526P)^2^+23.0185P] where P=(Fo^2^+2Fc^2^)/3'
_refine_ls_weighting_scheme calc
_refine_ls_wR_factor_gt 0.1234
_refine_ls_wR_factor_ref 0.1300
_reflns_number_gt 7068
_reflns_number_total 8415
_reflns_threshold_expression >2sigma(I)
_cod_data_source_file ic051191fsi20050717_064216.cif
_cod_data_source_block kklak90m
_cod_depositor_comments
;
The following automatic conversions were performed:
'_symmetry_cell_setting' value 'MONOCLINIC' changed to 'monoclinic'
according to '/home/saulius/struct/CIF-dictionaries/cif_core.dic'
dictionary named 'cif_core.dic' version 2.4.1 from 2010-06-29.

Automatic conversion script
Id: cif_fix_enum 1527 2010-12-29 10:47:43Z saulius 
;
_cod_original_cell_volume 4798.2(18)
_cod_database_code 4309788

loop_
_symmetry_equiv_pos_as_xyz
'x, y, z'
'-x+1/2, y+1/2, -z+1/2'
'-x, -y, -z'
'x-1/2, -y-1/2, z-1/2'

loop_
_atom_site_label
_atom_site_type_symbol
_atom_site_fract_x
_atom_site_fract_y
_atom_site_fract_z
_atom_site_U_iso_or_equiv
_atom_site_adp_type
_atom_site_occupancy
_atom_site_symmetry_multiplicity
_atom_site_calc_flag
_atom_site_refinement_flags
_atom_site_disorder_assembly
_atom_site_disorder_group
I1 I 0.21028(3) 0.46294(2) 0.95113(3) 0.03167(14) Uani 1 1 d . . .
I2 I 0.55873(3) 0.45884(2) 0.61721(2) 0.02525(13) Uani 1 1 d . . .
I3 I 0.91979(3) 0.38366(2) 0.38175(3) 0.03493(14) Uani 1 1 d . . .
I4 I 0.17692(3) 0.19614(2) 0.39471(3) 0.03024(13) Uani 1 1 d . . .
N1 N 0.1669(4) 0.4108(3) 0.2365(3) 0.0244(12) Uani 1 1 d . . .
N2 N 0.8427(4) 0.1515(3) 0.2474(3) 0.0280(13) Uani 1 1 d . . .
N3 N 0.1948(4) 0.2652(3) 0.1986(4) 0.0245(12) Uani 1 1 d . . .
N4 N 0.3139(4) 0.4627(3) 0.1536(3) 0.0241(12) Uani 1 1 d . . .
H5C H 0.3265 0.4275 0.1863 0.029 Uiso 1 1 calc R . .
H6C H 0.2918 0.4470 0.1046 0.029 Uiso 1 1 calc R . .
N5 N 0.3312(4) 0.3832(3) 0.3783(3) 0.0241(12) Uani 1 1 d . . .
H6B H 0.3633 0.4223 0.3809 0.029 Uiso 1 1 calc R . .
H5B H 0.3326 0.3633 0.3329 0.029 Uiso 1 1 calc R . .
N6 N 0.6424(4) 0.0900(3) 0.1910(3) 0.0258(12) Uani 1 1 d . . .
H15A H 0.6210 0.0928 0.1386 0.031 Uiso 1 1 calc R . .
H14A H 0.6528 0.1318 0.2101 0.031 Uiso 1 1 calc R . .
N7 N 0.7821(4) 0.1899(3) 0.3879(3) 0.0245(12) Uani 1 1 d . . .
H16B H 0.7567 0.1501 0.3960 0.029 Uiso 1 1 calc R . .
H15B H 0.7483 0.2050 0.3408 0.029 Uiso 1 1 calc R . .
N8 N 0.7801(5) 0.2936(3) 0.1858(4) 0.0466(17) Uani 1 1 d . . .
C1A C 0.0901(5) 0.3592(3) 0.2193(4) 0.0301(15) Uani 1 1 d . . .
H1A H 0.0268 0.3801 0.1971 0.036 Uiso 1 1 calc R . .
H2A H 0.0867 0.3377 0.2678 0.036 Uiso 1 1 calc R . .
C2A C 0.1090(5) 0.3070(3) 0.1630(4) 0.0301(15) Uani 1 1 d . . .
H3A H 0.0511 0.2789 0.1465 0.036 Uiso 1 1 calc R . .
H4A H 0.1202 0.3288 0.1170 0.036 Uiso 1 1 calc R . .
C3A C 0.1995(5) 0.2074(3) 0.1484(4) 0.0319(16) Uani 1 1 d . . .
H7A H 0.1895 0.2229 0.0949 0.038 Uiso 1 1 calc R . .
H6A H 0.1456 0.1775 0.1499 0.038 Uiso 1 1 calc R . .
C4A C 0.2941(4) 0.1689(3) 0.1701(4) 0.0218(13) Uani 1 1 d . . .
C5A C 0.3231(5) 0.1342(3) 0.1131(4) 0.0260(14) Uani 1 1 d . . .
H8A H 0.2837 0.1352 0.0622 0.031 Uiso 1 1 calc R . .
C6A C 0.4101(5) 0.0973(3) 0.1291(4) 0.0242(14) Uani 1 1 d . . .
H9A H 0.4272 0.0733 0.0894 0.029 Uiso 1 1 calc R . .
C7A C 0.4713(4) 0.0961(3) 0.2043(4) 0.0222(13) Uani 1 1 d . . .
C8A C 0.4417(5) 0.1318(3) 0.2634(4) 0.0237(14) Uani 1 1 d . . .
H10A H 0.4814 0.1316 0.3142 0.028 Uiso 1 1 calc R . .
C9A C 0.3549(5) 0.1669(3) 0.2465(4) 0.0240(14) Uani 1 1 d . . .
H11A H 0.3360 0.1898 0.2863 0.029 Uiso 1 1 calc R . .
C10A C 0.5649(5) 0.0572(3) 0.2234(4) 0.0260(14) Uani 1 1 d . . .
H13A H 0.5524 0.0127 0.2017 0.031 Uiso 1 1 calc R . .
H12A H 0.5887 0.0532 0.2797 0.031 Uiso 1 1 calc R . .
C11A C 0.7371(5) 0.0519(3) 0.2121(5) 0.0334(17) Uani 1 1 d . . .
H16A H 0.7302 0.0110 0.1818 0.040 Uiso 1 1 calc R . .
H17A H 0.7526 0.0401 0.2671 0.040 Uiso 1 1 calc R . .
C12A C 0.8207(5) 0.0937(3) 0.1956(4) 0.0320(16) Uani 1 1 d . . .
H18A H 0.8794 0.0664 0.2026 0.038 Uiso 1 1 calc R . .
H19A H 0.8023 0.1087 0.1416 0.038 Uiso 1 1 calc R . .
C1B C 0.1739(5) 0.4406(3) 0.3141(4) 0.0278(15) Uani 1 1 d . . .
H1B H 0.1080 0.4497 0.3198 0.033 Uiso 1 1 calc R . .
H2B H 0.2088 0.4827 0.3177 0.033 Uiso 1 1 calc R . .
C2B C 0.2269(5) 0.3956(4) 0.3802(4) 0.0302(15) Uani 1 1 d . . .
H3B H 0.2257 0.4158 0.4298 0.036 Uiso 1 1 calc R . .
H4B H 0.1923 0.3533 0.3764 0.036 Uiso 1 1 calc R . .
C3B C 0.3826(5) 0.3396(3) 0.4455(4) 0.0250(14) Uani 1 1 d . . .
H8B H 0.3396 0.3026 0.4498 0.030 Uiso 1 1 calc R . .
H7B H 0.3938 0.3652 0.4936 0.030 Uiso 1 1 calc R . .
C4B C 0.4797(5) 0.3123(3) 0.4375(4) 0.0225(13) Uani 1 1 d . . .
C5B C 0.5536(5) 0.3546(3) 0.4247(4) 0.0236(13) Uani 1 1 d . . .
H9B H 0.5412 0.3999 0.4166 0.028 Uiso 1 1 calc R . .
C6B C 0.6440(5) 0.3293(3) 0.4241(4) 0.0245(14) Uani 1 1 d . . .
H10B H 0.6919 0.3574 0.4135 0.029 Uiso 1 1 calc R . .
C7B C 0.6656(5) 0.2618(3) 0.4392(4) 0.0231(13) Uani 1 1 d . . .
C8B C 0.5909(5) 0.2197(3) 0.4490(4) 0.0256(14) Uani 1 1 d . . .
H11B H 0.6029 0.1742 0.4566 0.031 Uiso 1 1 calc R . .
C9B C 0.4991(5) 0.2450(3) 0.4477(4) 0.0248(14) Uani 1 1 d . . .
H12B H 0.4494 0.2163 0.4538 0.030 Uiso 1 1 calc R . .
C10B C 0.7690(5) 0.2379(3) 0.4499(4) 0.0270(14) Uani 1 1 d . . .
H14B H 0.7901 0.2164 0.5006 0.032 Uiso 1 1 calc R . .
H13B H 0.8115 0.2761 0.4501 0.032 Uiso 1 1 calc R . .
C11B C 0.8876(5) 0.1810(3) 0.3873(4) 0.0277(15) Uani 1 1 d . . .
H18B H 0.9249 0.1660 0.4384 0.033 Uiso 1 1 calc R . .
H17B H 0.9147 0.2234 0.3765 0.033 Uiso 1 1 calc R . .
C12B C 0.8976(5) 0.1310(3) 0.3264(4) 0.0311(16) Uani 1 1 d . . .
H20B H 0.9668 0.1258 0.3274 0.037 Uiso 1 1 calc R . .
H19B H 0.8732 0.0881 0.3387 0.037 Uiso 1 1 calc R . .
C1C C 0.1457(5) 0.4623(3) 0.1744(4) 0.0266(14) Uani 1 1 d . . .
H1C H 0.0932 0.4910 0.1822 0.032 Uiso 1 1 calc R . .
H2C H 0.1227 0.4406 0.1239 0.032 Uiso 1 1 calc R . .
C2C C 0.2354(5) 0.5046(3) 0.1736(4) 0.0272(14) Uani 1 1 d . . .
H3C H 0.2166 0.5400 0.1353 0.033 Uiso 1 1 calc R . .
H4C H 0.2607 0.5249 0.2246 0.033 Uiso 1 1 calc R . .
C3C C 0.4073(5) 0.5006(3) 0.1594(4) 0.0248(14) Uani 1 1 d . . .
H8C H 0.4249 0.5237 0.2092 0.030 Uiso 1 1 calc R . .
H7C H 0.3960 0.5340 0.1183 0.030 Uiso 1 1 calc R . .
C4C C 0.4918(5) 0.4574(3) 0.1524(4) 0.0217(13) Uani 1 1 d . . .
C5C C 0.5067(5) 0.4412(3) 0.0798(4) 0.0268(14) Uani 1 1 d . . .
H9C H 0.4615 0.4552 0.0344 0.032 Uiso 1 1 calc R . .
C6C C 0.5877(5) 0.4047(3) 0.0743(4) 0.0311(16) Uani 1 1 d . . .
H10C H 0.5975 0.3951 0.0253 0.037 Uiso 1 1 calc R . .
C7C C 0.6553(5) 0.3817(3) 0.1413(4) 0.0286(15) Uani 1 1 d . . .
C8C C 0.6396(5) 0.3963(3) 0.2141(4) 0.0297(15) Uani 1 1 d . . .
H11C H 0.6839 0.3811 0.2592 0.036 Uiso 1 1 calc R . .
C9C C 0.5587(5) 0.4332(3) 0.2196(4) 0.0242(14) Uani 1 1 d . . .
H12C H 0.5483 0.4421 0.2687 0.029 Uiso 1 1 calc R . .
C10C C 0.7447(6) 0.3447(4) 0.1308(5) 0.0386(18) Uani 1 1 d . . .
H14C H 0.7290 0.3252 0.0788 0.046 Uiso 1 1 calc R . .
H13C H 0.7974 0.3766 0.1333 0.046 Uiso 1 1 calc R . .
C11C C 0.8394(6) 0.2435(4) 0.1515(5) 0.045(2) Uani 1 1 d . . .
H17C H 0.7951 0.2152 0.1140 0.053 Uiso 1 1 calc R . .
H16C H 0.8817 0.2669 0.1244 0.053 Uiso 1 1 calc R . .
C12C C 0.9002(5) 0.2022(4) 0.2150(5) 0.0350(17) Uani 1 1 d . . .
H18C H 0.9340 0.2313 0.2572 0.042 Uiso 1 1 calc R . .
H19C H 0.9500 0.1794 0.1953 0.042 Uiso 1 1 calc R . .
O1W O 0.3586(4) 0.3414(2) 0.2305(3) 0.0241(10) Uani 1 1 d . . .
O2W O 0.4695(4) 0.2690(3) 0.1442(4) 0.0384(13) Uani 1 1 d . . .
O3W O 0.6510(3) 0.2226(2) 0.2445(3) 0.0246(10) Uani 1 1 d . . .
O4W O 0.0615(4) 0.2764(3) 0.5306(3) 0.0556(16) Uani 1 1 d . . .
O5W O 0.6184(5) 0.0561(3) 0.0350(4) 0.0550(17) Uani 1 1 d . . .
O6W O 0.6949(5) 0.4976(3) 0.4726(4) 0.0673(18) Uani 1 1 d . . .
O8W O 0.4087(15) 0.1117(10) 0.5115(11) 0.061(5) Uiso 0.33 1 d P . .
O7W O 0.470(2) 0.0802(16) 0.4880(17) 0.071(8) Uiso 0.24 1 d P . .
H1O H 0.405(9) 0.318(6) 0.210(6) 0.09(4) Uiso 1 1 d . . .
H2O H 0.312(6) 0.322(4) 0.218(5) 0.03(2) Uiso 1 1 d . . .
H3O H 0.485(7) 0.282(5) 0.114(5) 0.04(3) Uiso 1 1 d . . .
H5A H 0.184(5) 0.252(3) 0.237(4) 0.013(18) Uiso 1 1 d . . .
H3F H 0.564(8) 0.067(6) -0.008(7) 0.08(4) Uiso 1 1 d . . .
H8N H 0.728(6) 0.269(4) 0.134(5) 0.050 Uiso 1 1 d . . .

loop_
_atom_site_aniso_label
_atom_site_aniso_U_11
_atom_site_aniso_U_22
_atom_site_aniso_U_33
_atom_site_aniso_U_23
_atom_site_aniso_U_13
_atom_site_aniso_U_12
I1 0.0408(3) 0.0180(2) 0.0359(3) -0.00193(18) 0.0091(2) -0.00307(18)
I2 0.0303(2) 0.0155(2) 0.0330(2) -0.00171(16) 0.01348(18) 0.00027(16)
I3 0.0300(3) 0.0263(3) 0.0516(3) 0.0141(2) 0.0161(2) 0.00315(19)
I4 0.0314(2) 0.0236(2) 0.0395(3) 0.00350(19) 0.01588(19) -0.00762(18)
N1 0.021(3) 0.018(3) 0.037(3) 0.002(2) 0.012(2) 0.004(2)
N2 0.022(3) 0.018(3) 0.048(4) -0.002(2) 0.016(3) 0.001(2)
N3 0.023(3) 0.016(3) 0.038(3) 0.005(2) 0.015(3) 0.001(2)
N4 0.026(3) 0.017(3) 0.032(3) 0.002(2) 0.012(2) -0.004(2)
N5 0.025(3) 0.017(3) 0.035(3) 0.001(2) 0.015(2) 0.002(2)
N6 0.020(3) 0.022(3) 0.038(3) -0.010(2) 0.012(2) -0.003(2)
N7 0.023(3) 0.016(3) 0.034(3) -0.004(2) 0.007(2) 0.000(2)
N8 0.047(4) 0.039(4) 0.063(5) 0.010(3) 0.032(4) 0.010(3)
C1A 0.018(3) 0.025(4) 0.050(4) 0.004(3) 0.014(3) 0.001(3)
C2A 0.021(3) 0.021(4) 0.049(4) 0.003(3) 0.010(3) 0.003(3)
C3A 0.026(4) 0.018(4) 0.048(4) -0.009(3) 0.004(3) -0.002(3)
C4A 0.019(3) 0.010(3) 0.038(4) 0.003(3) 0.009(3) -0.001(2)
C5A 0.029(3) 0.022(4) 0.025(3) 0.001(3) 0.004(3) -0.005(3)
C6A 0.030(3) 0.017(3) 0.028(3) -0.004(3) 0.013(3) -0.003(3)
C7A 0.023(3) 0.013(3) 0.035(4) -0.004(3) 0.016(3) -0.003(2)
C8A 0.021(3) 0.024(3) 0.026(3) -0.001(3) 0.006(3) -0.003(3)
C9A 0.031(3) 0.016(3) 0.031(4) -0.002(3) 0.017(3) 0.000(3)
C10A 0.025(3) 0.015(3) 0.042(4) -0.007(3) 0.016(3) -0.008(3)
C11A 0.026(4) 0.019(4) 0.058(5) -0.014(3) 0.015(3) -0.002(3)
C12A 0.022(3) 0.027(4) 0.049(4) -0.006(3) 0.013(3) 0.000(3)
C1B 0.022(3) 0.024(4) 0.043(4) 0.002(3) 0.020(3) 0.004(3)
C2B 0.023(3) 0.028(4) 0.046(4) 0.005(3) 0.020(3) 0.003(3)
C3B 0.028(3) 0.017(3) 0.031(4) 0.000(3) 0.010(3) 0.002(3)
C4B 0.026(3) 0.020(3) 0.020(3) -0.002(3) 0.004(2) 0.002(3)
C5B 0.027(3) 0.013(3) 0.031(4) 0.000(3) 0.008(3) 0.002(3)
C6B 0.027(3) 0.020(3) 0.028(3) 0.000(3) 0.011(3) -0.004(3)
C7B 0.027(3) 0.020(3) 0.022(3) -0.004(3) 0.005(3) 0.003(3)
C8B 0.029(3) 0.014(3) 0.032(4) -0.003(3) 0.005(3) 0.000(3)
C9B 0.026(3) 0.018(3) 0.030(3) -0.002(3) 0.006(3) -0.003(3)
C10B 0.025(3) 0.021(4) 0.034(4) -0.005(3) 0.007(3) -0.001(3)
C11B 0.017(3) 0.019(3) 0.046(4) -0.008(3) 0.006(3) 0.001(3)
C12B 0.023(3) 0.020(4) 0.053(5) -0.005(3) 0.015(3) 0.000(3)
C1C 0.023(3) 0.017(3) 0.044(4) 0.002(3) 0.015(3) 0.001(3)
C2C 0.028(3) 0.019(3) 0.038(4) 0.004(3) 0.014(3) 0.002(3)
C3C 0.030(3) 0.016(3) 0.033(4) 0.002(3) 0.015(3) -0.002(3)
C4C 0.023(3) 0.013(3) 0.033(4) 0.001(3) 0.015(3) -0.009(2)
C5C 0.034(4) 0.019(3) 0.030(4) 0.000(3) 0.012(3) -0.007(3)
C6C 0.035(4) 0.029(4) 0.036(4) -0.001(3) 0.021(3) -0.009(3)
C7C 0.029(4) 0.013(3) 0.052(4) -0.002(3) 0.026(3) -0.007(3)
C8C 0.027(3) 0.024(4) 0.039(4) 0.001(3) 0.010(3) -0.002(3)
C9C 0.026(3) 0.018(3) 0.032(4) -0.004(3) 0.014(3) -0.002(3)
C10C 0.036(4) 0.025(4) 0.062(5) -0.004(4) 0.028(4) 0.000(3)
C11C 0.035(4) 0.036(4) 0.076(6) 0.014(4) 0.039(4) 0.009(3)
C12C 0.031(4) 0.026(4) 0.055(5) -0.002(3) 0.024(3) -0.005(3)
O1W 0.020(2) 0.017(2) 0.038(3) 0.000(2) 0.015(2) -0.002(2)
O2W 0.032(3) 0.035(3) 0.053(4) -0.003(3) 0.020(3) 0.000(2)
O3W 0.023(2) 0.018(2) 0.034(3) -0.0013(19) 0.0100(19) 0.0005(18)
O4W 0.048(3) 0.079(5) 0.045(3) 0.020(3) 0.021(3) 0.008(3)
O5W 0.066(4) 0.066(4) 0.041(3) 0.018(3) 0.028(3) 0.034(3)
O6W 0.061(4) 0.057(4) 0.092(5) 0.001(4) 0.033(4) -0.006(3)

loop_
_atom_type_symbol
_atom_type_description
_atom_type_scat_dispersion_real
_atom_type_scat_dispersion_imag
_atom_type_scat_source
C C 0.0033 0.0016 'International Tables Vol C Tables 4.2.6.8 and 6.1.1.4'
H H 0.0000 0.0000 'International Tables Vol C Tables 4.2.6.8 and 6.1.1.4'
N N 0.0061 0.0033 'International Tables Vol C Tables 4.2.6.8 and 6.1.1.4'
O O 0.0106 0.0060 'International Tables Vol C Tables 4.2.6.8 and 6.1.1.4'
I I -0.4742 1.8119 'International Tables Vol C Tables 4.2.6.8 and 6.1.1.4'

loop_
_geom_angle_atom_site_label_1
_geom_angle_atom_site_label_2
_geom_angle_atom_site_label_3
_geom_angle
_geom_angle_site_symmetry_1
_geom_angle_site_symmetry_3
_geom_angle_publ_flag
C1A N1 C1B 110.6(5) . . ?
C1A N1 C1C 109.7(5) . . ?
C1B N1 C1C 111.1(5) . . ?
C12A N2 C12B 110.4(5) . . ?
C12A N2 C12C 110.4(6) . . ?
C12B N2 C12C 110.4(5) . . ?
C3A N3 C2A 110.3(5) . . ?
C3A N3 H5A 108(5) . . ?
C2A N3 H5A 104(5) . . ?
C3C N4 C2C 112.4(5) . . ?
C3C N4 H5C 109.1 . . ?
C2C N4 H5C 109.1 . . ?
C3C N4 H6C 109.1 . . ?
C2C N4 H6C 109.1 . . ?
H5C N4 H6C 107.9 . . ?
C2B N5 C3B 110.9(5) . . ?
C2B N5 H6B 109.5 . . ?
C3B N5 H6B 109.5 . . ?
C2B N5 H5B 109.5 . . ?
C3B N5 H5B 109.5 . . ?
H6B N5 H5B 108.0 . . ?
C11A N6 C10A 111.2(5) . . ?
C11A N6 H15A 109.4 . . ?
C10A N6 H15A 109.4 . . ?
C11A N6 H14A 109.4 . . ?
C10A N6 H14A 109.4 . . ?
H15A N6 H14A 108.0 . . ?
C11B N7 C10B 112.6(5) . . ?
C11B N7 H16B 109.1 . . ?
C10B N7 H16B 109.1 . . ?
C11B N7 H15B 109.1 . . ?
C10B N7 H15B 109.1 . . ?
H16B N7 H15B 107.8 . . ?
C10C N8 C11C 109.8(6) . . ?
C10C N8 H8N 74(4) . . ?
C11C N8 H8N 72(4) . . ?
N1 C1A C2A 112.6(5) . . ?
N1 C1A H1A 109.1 . . ?
C2A C1A H1A 109.1 . . ?
N1 C1A H2A 109.1 . . ?
C2A C1A H2A 109.1 . . ?
H1A C1A H2A 107.8 . . ?
N3 C2A C1A 111.9(6) . . ?
N3 C2A H3A 109.2 . . ?
C1A C2A H3A 109.2 . . ?
N3 C2A H4A 109.2 . . ?
C1A C2A H4A 109.2 . . ?
H3A C2A H4A 107.9 . . ?
N3 C3A C4A 115.0(6) . . ?
N3 C3A H7A 108.5 . . ?
C4A C3A H7A 108.5 . . ?
N3 C3A H6A 108.5 . . ?
C4A C3A H6A 108.5 . . ?
H7A C3A H6A 107.5 . . ?
C5A C4A C9A 118.2(6) . . ?
C5A C4A C3A 118.8(6) . . ?
C9A C4A C3A 123.0(6) . . ?
C4A C5A C6A 121.9(6) . . ?
C4A C5A H8A 119.1 . . ?
C6A C5A H8A 119.1 . . ?
C7A C6A C5A 120.2(6) . . ?
C7A C6A H9A 119.9 . . ?
C5A C6A H9A 119.9 . . ?
C6A C7A C8A 118.2(6) . . ?
C6A C7A C10A 121.5(6) . . ?
C8A C7A C10A 120.3(6) . . ?
C9A C8A C7A 120.6(6) . . ?
C9A C8A H10A 119.7 . . ?
C7A C8A H10A 119.7 . . ?
C8A C9A C4A 120.9(6) . . ?
C8A C9A H11A 119.5 . . ?
C4A C9A H11A 119.5 . . ?
C7A C10A N6 111.3(5) . . ?
C7A C10A H13A 109.4 . . ?
N6 C10A H13A 109.4 . . ?
C7A C10A H12A 109.4 . . ?
N6 C10A H12A 109.4 . . ?
H13A C10A H12A 108.0 . . ?
N6 C11A C12A 110.3(6) . . ?
N6 C11A H16A 109.6 . . ?
C12A C11A H16A 109.6 . . ?
N6 C11A H17A 109.6 . . ?
C12A C11A H17A 109.6 . . ?
H16A C11A H17A 108.1 . . ?
N2 C12A C11A 111.6(6) . . ?
N2 C12A H18A 109.3 . . ?
C11A C12A H18A 109.3 . . ?
N2 C12A H19A 109.3 . . ?
C11A C12A H19A 109.3 . . ?
H18A C12A H19A 108.0 . . ?
N1 C1B C2B 112.3(5) . . ?
N1 C1B H1B 109.2 . . ?
C2B C1B H1B 109.2 . . ?
N1 C1B H2B 109.2 . . ?
C2B C1B H2B 109.2 . . ?
H1B C1B H2B 107.9 . . ?
N5 C2B C1B 112.1(5) . . ?
N5 C2B H3B 109.2 . . ?
C1B C2B H3B 109.2 . . ?
N5 C2B H4B 109.2 . . ?
C1B C2B H4B 109.2 . . ?
H3B C2B H4B 107.9 . . ?
N5 C3B C4B 113.7(5) . . ?
N5 C3B H8B 108.8 . . ?
C4B C3B H8B 108.8 . . ?
N5 C3B H7B 108.8 . . ?
C4B C3B H7B 108.8 . . ?
H8B C3B H7B 107.7 . . ?
C9B C4B C5B 119.0(6) . . ?
C9B C4B C3B 119.7(6) . . ?
C5B C4B C3B 121.2(6) . . ?
C6B C5B C4B 120.0(6) . . ?
C6B C5B H9B 120.0 . . ?
C4B C5B H9B 120.0 . . ?
C5B C6B C7B 121.0(6) . . ?
C5B C6B H10B 119.5 . . ?
C7B C6B H10B 119.5 . . ?
C8B C7B C6B 118.7(6) . . ?
C8B C7B C10B 121.8(6) . . ?
C6B C7B C10B 119.4(6) . . ?
C9B C8B C7B 120.2(6) . . ?
C9B C8B H11B 119.9 . . ?
C7B C8B H11B 119.9 . . ?
C8B C9B C4B 121.0(6) . . ?
C8B C9B H12B 119.5 . . ?
C4B C9B H12B 119.5 . . ?
C7B C10B N7 113.9(5) . . ?
C7B C10B H14B 108.8 . . ?
N7 C10B H14B 108.8 . . ?
C7B C10B H13B 108.8 . . ?
N7 C10B H13B 108.8 . . ?
H14B C10B H13B 107.7 . . ?
N7 C11B C12B 110.8(5) . . ?
N7 C11B H18B 109.5 . . ?
C12B C11B H18B 109.5 . . ?
N7 C11B H17B 109.5 . . ?
C12B C11B H17B 109.5 . . ?
H18B C11B H17B 108.1 . . ?
N2 C12B C11B 111.7(6) . . ?
N2 C12B H20B 109.3 . . ?
C11B C12B H20B 109.3 . . ?
N2 C12B H19B 109.3 . . ?
C11B C12B H19B 109.3 . . ?
H20B C12B H19B 107.9 . . ?
N1 C1C C2C 112.6(5) . . ?
N1 C1C H1C 109.1 . . ?
C2C C1C H1C 109.1 . . ?
N1 C1C H2C 109.1 . . ?
C2C C1C H2C 109.1 . . ?
H1C C1C H2C 107.8 . . ?
N4 C2C C1C 110.3(5) . . ?
N4 C2C H3C 109.6 . . ?
C1C C2C H3C 109.6 . . ?
N4 C2C H4C 109.6 . . ?
C1C C2C H4C 109.6 . . ?
H3C C2C H4C 108.1 . . ?
N4 C3C C4C 113.3(5) . . ?
N4 C3C H8C 108.9 . . ?
C4C C3C H8C 108.9 . . ?
N4 C3C H7C 108.9 . . ?
C4C C3C H7C 108.9 . . ?
H8C C3C H7C 107.7 . . ?
C5C C4C C9C 118.5(6) . . ?
C5C C4C C3C 121.1(6) . . ?
C9C C4C C3C 120.5(6) . . ?
C6C C5C C4C 120.5(6) . . ?
C6C C5C H9C 119.8 . . ?
C4C C5C H9C 119.8 . . ?
C5C C6C C7C 121.0(6) . . ?
C5C C6C H10C 119.5 . . ?
C7C C6C H10C 119.5 . . ?
C8C C7C C6C 118.9(6) . . ?
C8C C7C C10C 123.1(7) . . ?
C6C C7C C10C 117.9(6) . . ?
C9C C8C C7C 120.2(7) . . ?
C9C C8C H11C 119.9 . . ?
C7C C8C H11C 119.9 . . ?
C8C C9C C4C 120.9(6) . . ?
C8C C9C H12C 119.5 . . ?
C4C C9C H12C 119.5 . . ?
N8 C10C C7C 115.6(6) . . ?
N8 C10C H14C 108.4 . . ?
C7C C10C H14C 108.4 . . ?
N8 C10C H13C 108.4 . . ?
C7C C10C H13C 108.4 . . ?
H14C C10C H13C 107.4 . . ?
N8 C10C H8N 44(3) . . ?
C7C C10C H8N 110(3) . . ?
H14C C10C H8N 69.0 . . ?
H13C C10C H8N 140.2 . . ?
C12C C11C N8 109.6(7) . . ?
C12C C11C H17C 109.7 . . ?
N8 C11C H17C 109.7 . . ?
C12C C11C H16C 109.7 . . ?
N8 C11C H16C 109.7 . . ?
H17C C11C H16C 108.2 . . ?
C12C C11C H8N 132(3) . . ?
N8 C11C H8N 42(3) . . ?
H17C C11C H8N 68.1 . . ?
H16C C11C H8N 116.3 . . ?
C11C C12C N2 114.1(6) . . ?
C11C C12C H18C 108.7 . . ?
N2 C12C H18C 108.7 . . ?
C11C C12C H19C 108.7 . . ?
N2 C12C H19C 108.7 . . ?
H18C C12C H19C 107.6 . . ?
O1W O1W H1O 0(10) 1 . ?
O1W O1W H2O 0(10) 1 . ?
H1O O1W H2O 105(9) . . ?
O2W O2W H3O 0(10) 1 . ?
O5W O5W H3F 0(10) 1 . ?

loop_
_geom_bond_atom_site_label_1
_geom_bond_atom_site_label_2
_geom_bond_distance
_geom_bond_site_symmetry_2
_geom_bond_publ_flag
N1 C1A 1.469(8) . ?
N1 C1B 1.476(9) . ?
N1 C1C 1.480(8) . ?
N2 C12A 1.461(9) . ?
N2 C12B 1.473(9) . ?
N2 C12C 1.497(8) . ?
N3 C3A 1.470(9) . ?
N3 C2A 1.471(8) . ?
N3 H5A 0.77(7) . ?
N4 C3C 1.494(8) . ?
N4 C2C 1.495(8) . ?
N4 H5C 0.9000 . ?
N4 H6C 0.9000 . ?
N5 C2B 1.490(8) . ?
N5 C3B 1.504(8) . ?
N5 H6B 0.9000 . ?
N5 H5B 0.9000 . ?
N6 C11A 1.496(8) . ?
N6 C10A 1.498(8) . ?
N6 H15A 0.9000 . ?
N6 H14A 0.9000 . ?
N7 C11B 1.491(8) . ?
N7 C10B 1.502(8) . ?
N7 H16B 0.9000 . ?
N7 H15B 0.9000 . ?
N8 C10C 1.412(10) . ?
N8 C11C 1.522(10) . ?
N8 H8N 1.13(9) . ?
C1A C2A 1.511(10) . ?
C1A H1A 0.9700 . ?
C1A H2A 0.9700 . ?
C2A H3A 0.9700 . ?
C2A H4A 0.9700 . ?
C3A C4A 1.498(9) . ?
C3A H7A 0.9700 . ?
C3A H6A 0.9700 . ?
C4A C5A 1.367(9) . ?
C4A C9A 1.403(9) . ?
C5A C6A 1.392(9) . ?
C5A H8A 0.9300 . ?
C6A C7A 1.387(9) . ?
C6A H9A 0.9300 . ?
C7A C8A 1.410(9) . ?
C7A C10A 1.490(9) . ?
C8A C9A 1.371(9) . ?
C8A H10A 0.9300 . ?
C9A H11A 0.9300 . ?
C10A H13A 0.9700 . ?
C10A H12A 0.9700 . ?
C11A C12A 1.526(9) . ?
C11A H16A 0.9700 . ?
C11A H17A 0.9700 . ?
C12A H18A 0.9700 . ?
C12A H19A 0.9700 . ?
C1B C2B 1.514(10) . ?
C1B H1B 0.9700 . ?
C1B H2B 0.9700 . ?
C2B H3B 0.9700 . ?
C2B H4B 0.9700 . ?
C3B C4B 1.505(9) . ?
C3B H8B 0.9700 . ?
C3B H7B 0.9700 . ?
C4B C9B 1.381(9) . ?
C4B C5B 1.399(9) . ?
C5B C6B 1.367(9) . ?
C5B H9B 0.9300 . ?
C6B C7B 1.398(9) . ?
C6B H10B 0.9300 . ?
C7B C8B 1.389(9) . ?
C7B C10B 1.492(9) . ?
C8B C9B 1.377(9) . ?
C8B H11B 0.9300 . ?
C9B H12B 0.9300 . ?
C10B H14B 0.9700 . ?
C10B H13B 0.9700 . ?
C11B C12B 1.503(9) . ?
C11B H18B 0.9700 . ?
C11B H17B 0.9700 . ?
C12B H20B 0.9700 . ?
C12B H19B 0.9700 . ?
C1C C2C 1.519(9) . ?
C1C H1C 0.9700 . ?
C1C H2C 0.9700 . ?
C2C H3C 0.9700 . ?
C2C H4C 0.9700 . ?
C3C C4C 1.496(9) . ?
C3C H8C 0.9700 . ?
C3C H7C 0.9700 . ?
C4C C5C 1.389(9) . ?
C4C C9C 1.401(9) . ?
C5C C6C 1.374(10) . ?
C5C H9C 0.9300 . ?
C6C C7C 1.394(10) . ?
C6C H10C 0.9300 . ?
C7C C8C 1.388(10) . ?
C7C C10C 1.506(9) . ?
C8C C9C 1.378(9) . ?
C8C H11C 0.9300 . ?
C9C H12C 0.9300 . ?
C10C H14C 0.9700 . ?
C10C H13C 0.9700 . ?
C10C H8N 1.55(9) . ?
C11C C12C 1.480(11) . ?
C11C H17C 0.9700 . ?
C11C H16C 0.9700 . ?
C11C H8N 1.59(8) . ?
C12C H18C 0.9700 . ?
C12C H19C 0.9700 . ?
O1W O1W 0.000(14) 1 ?
O1W H1O 0.94(12) . ?
O1W H2O 0.75(9) . ?
O2W O2W 0.000(11) 1 ?
O2W H3O 0.67(8) . ?
O3W O3W 0.000(12) 1 ?
O5W O5W 0.00(2) 1 ?
O5W H3F 0.96(11) . ?
O8W O7W 1.22(3) . ?

loop_
_geom_hbond_atom_site_label_D
_geom_hbond_atom_site_label_H
_geom_hbond_atom_site_label_A
_geom_hbond_distance_DH
_geom_hbond_distance_HA
_geom_hbond_distance_DA
_geom_hbond_angle_DHA
_geom_hbond_site_symmetry_A
N4 H5C O1W 0.90 1.90 2.780(7) 164.3 1
N4 H6C I1 0.90 2.68 3.504(6) 152.4 1_554
N5 H6B I2 0.90 2.62 3.516(5) 174.9 3_666
N6 H15A O5W 0.90 1.96 2.775(8) 149.2 1
N6 H14A O3W 0.90 1.92 2.814(7) 170.2 1
N7 H16B I1 0.90 2.61 3.496(5) 166.9 4_665
N7 H15B O3W 0.90 1.92 2.805(7) 165.8 1
O1W H1O O2W 0.94(12) 1.91(12) 2.832(7) 165(10) 1
O2W H3O O4W 0.67(8) 2.35(9) 2.794(8) 126(10) 4_665
